data_7108189
loop_
_publ_author_name
'Xue-Song Xu'
'Zhen-Wu Li'
'Yi-Jun Zhang'
'Xiao-Shui Peng'
'Henry N. C. Wong'

_publ_section_title
;
 Total synthesis of (+/-)-pallambins C and D
;
_journal_name_full Chem.Commun.
_journal_page_first 8517
_journal_paper_doi 10.1039/c2cc34310j
_journal_volume 48
_journal_year 2012
_chemical_formula_sum 'C18 H30 O8 S'
_chemical_formula_weight 406.48
_chemical_name_systematic
;
?
;
_space_group_IT_number 14
_symmetry_cell_setting monoclinic
_symmetry_space_group_name_Hall '-P 2yn'
_symmetry_space_group_name_H-M 'P 1 21/n 1'
_atom_sites_solution_hydrogens geom
_atom_sites_solution_primary direct
_atom_sites_solution_secondary difmap
_audit_creation_method SHELXL-97
_cell_angle_alpha 90.00
_cell_angle_beta 108.516(9)
_cell_angle_gamma 90.00
_cell_formula_units_Z 4
_cell_length_a 14.724(7)
_cell_length_b 6.790(3)
_cell_length_c 22.394(10)
_cell_measurement_temperature 296(2)
_cell_volume 2123.0(17)
_computing_cell_refinement SAINT(Bruker,2001)
_computing_data_collection APEX2(Bruker,2003)
_computing_data_reduction APEX2(Bruker,2003)
_computing_molecular_graphics DIAMOND
_computing_publication_material 'SHELXL-97 (Sheldrick, 2008)'
_computing_structure_refinement 'SHELXL-97 (Sheldrick, 2008)'
_computing_structure_solution 'SHELXS-97 (Sheldrick, 2008)'
_diffrn_ambient_temperature 296(2)
_diffrn_measured_fraction_theta_full 1.000
_diffrn_measured_fraction_theta_max 1.000
_diffrn_measurement_device_type 'Bruker APEX II CCD diffractometer'
_diffrn_measurement_method '\f and \w scan'
_diffrn_radiation_monochromator graphite
_diffrn_radiation_source 'fine-focus sealed tube'
_diffrn_radiation_type MoK\a
_diffrn_radiation_wavelength 0.71073
_diffrn_reflns_av_R_equivalents 0.0742
_diffrn_reflns_av_sigmaI/netI 0.0304
_diffrn_reflns_limit_h_max 17
_diffrn_reflns_limit_h_min -17
_diffrn_reflns_limit_k_max 8
_diffrn_reflns_limit_k_min -8
_diffrn_reflns_limit_l_max 26
_diffrn_reflns_limit_l_min -26
_diffrn_reflns_number 40753
_diffrn_reflns_theta_full 25.25
_diffrn_reflns_theta_max 25.25
_diffrn_reflns_theta_min 1.47
_exptl_absorpt_coefficient_mu 0.192
_exptl_absorpt_correction_type none
_exptl_crystal_colour colorless
_exptl_crystal_density_diffrn 1.272
_exptl_crystal_density_meas 0
_exptl_crystal_density_method 'not measured'
_exptl_crystal_description block
_exptl_crystal_F_000 872
_exptl_crystal_size_max 0.6
_exptl_crystal_size_mid 0.5
_exptl_crystal_size_min 0.4
_refine_diff_density_max 0.314
_refine_diff_density_min -0.560
_refine_diff_density_rms 0.045
_refine_ls_extinction_coef 0.0078(14)
_refine_ls_extinction_expression Fc^*^=kFc[1+0.001xFc^2^\l^3^/sin(2\q)]^-1/4^
_refine_ls_extinction_method SHELXL
_refine_ls_goodness_of_fit_ref 1.027
_refine_ls_hydrogen_treatment constr
_refine_ls_matrix_type full
_refine_ls_number_parameters 245
_refine_ls_number_reflns 3844
_refine_ls_number_restraints 0
_refine_ls_restrained_S_all 1.027
_refine_ls_R_factor_all 0.0675
_refine_ls_R_factor_gt 0.0542
_refine_ls_shift/su_max 0.000
_refine_ls_shift/su_mean 0.000
_refine_ls_structure_factor_coef Fsqd
_refine_ls_weighting_details 'calc w=1/[\s^2^(Fo^2^)+(0.0710P)^2^+1.3247P] where P=(Fo^2^+2Fc^2^)/3'
_refine_ls_weighting_scheme calc
_refine_ls_wR_factor_gt 0.1424
_refine_ls_wR_factor_ref 0.1574
_reflns_number_gt 3066
_reflns_number_total 3844
_reflns_threshold_expression >2sigma(I)
_cod_data_source_file c2cc34310j.txt
_cod_data_source_block a3
_cod_original_sg_symbol_H-M P2(1)/n
_cod_database_code 7108189

loop_
_symmetry_equiv_pos_as_xyz
'x, y, z'
'-x+1/2, y+1/2, -z+1/2'
'-x, -y, -z'
'x-1/2, -y-1/2, z-1/2'

loop_
_atom_site_label
_atom_site_type_symbol
_atom_site_fract_x
_atom_site_fract_y
_atom_site_fract_z
_atom_site_U_iso_or_equiv
_atom_site_adp_type
_atom_site_occupancy
_atom_site_symmetry_multiplicity
_atom_site_calc_flag
_atom_site_refinement_flags
S1 S -0.11781(5) -0.9825(2) -0.23138(4) 0.1082(5) Uani 1 1 d .
O1 O 0.23337(14) -0.7671(3) -0.28073(9) 0.0684(5) Uani 1 1 d .
O2 O -0.01297(12) -1.0617(3) -0.20330(8) 0.0687(6) Uani 1 1 d .
O3 O -0.1519(2) -1.0585(8) -0.29214(12) 0.191(2) Uani 1 1 d .
O4 O -0.11862(17) -0.7747(6) -0.22430(19) 0.1670(18) Uani 1 1 d .
O5 O 0.16612(12) -1.2791(2) 0.00264(7) 0.0546(4) Uani 1 1 d .
O6 O 0.05576(19) -1.1904(4) 0.04599(11) 0.1038(9) Uani 1 1 d .
O7 O 0.31471(12) -0.9229(3) 0.05308(8) 0.0702(5) Uani 1 1 d .
O8 O 0.47443(18) -0.8614(6) 0.10669(14) 0.1286(12) Uani 1 1 d .
C1 C 0.22890(18) -0.7691(4) -0.22723(12) 0.0550(6) Uani 1 1 d .
C2 C 0.13434(16) -0.8007(4) -0.21524(10) 0.0490(5) Uani 1 1 d .
H2 H 0.0925 -0.8695 -0.2523 0.059 Uiso 1 1 calc R
C3 C 0.14771(14) -0.9405(3) -0.15846(9) 0.0395(5) Uani 1 1 d .
H3 H 0.1663 -1.0673 -0.1720 0.047 Uiso 1 1 calc R
C4 C 0.05462(14) -0.9815(3) -0.14474(9) 0.0440(5) Uani 1 1 d .
H4 H 0.0293 -0.8603 -0.1323 0.053 Uiso 1 1 calc R
C5 C 0.06610(16) -1.1408(3) -0.09511(10) 0.0480(5) Uani 1 1 d .
H5A H 0.0078 -1.1488 -0.0839 0.058 Uiso 1 1 calc R
H5B H 0.0754 -1.2668 -0.1127 0.058 Uiso 1 1 calc R
C6 C 0.15003(15) -1.1017(3) -0.03614(10) 0.0441(5) Uani 1 1 d .
H6 H 0.1358 -0.9899 -0.0129 0.053 Uiso 1 1 calc R
C7 C 0.24268(15) -1.0640(3) -0.05121(10) 0.0447(5) Uani 1 1 d .
H7 H 0.2519 -1.1799 -0.0747 0.054 Uiso 1 1 calc R
C8 C 0.23075(14) -0.8867(3) -0.09740(10) 0.0416(5) Uani 1 1 d .
C9 C 0.32310(16) -0.8701(4) -0.11617(12) 0.0574(6) Uani 1 1 d .
H9A H 0.3749 -0.8252 -0.0799 0.069 Uiso 1 1 calc R
H9B H 0.3399 -1.0001 -0.1272 0.069 Uiso 1 1 calc R
C10 C 0.31461(18) -0.7302(4) -0.17126(13) 0.0671(7) Uani 1 1 d .
H10A H 0.3115 -0.5959 -0.1573 0.080 Uiso 1 1 calc R
H10B H 0.3718 -0.7420 -0.1837 0.080 Uiso 1 1 calc R
C11 C 0.08892(19) -0.5965(4) -0.21393(13) 0.0626(7) Uani 1 1 d .
H11A H 0.0848 -0.5265 -0.2519 0.094 Uiso 1 1 calc R
H11B H 0.1278 -0.5233 -0.1783 0.094 Uiso 1 1 calc R
H11C H 0.0259 -0.6128 -0.2107 0.094 Uiso 1 1 calc R
C12 C -0.1801(2) -1.0852(7) -0.18525(17) 0.1149(16) Uani 1 1 d .
H12A H -0.2455 -1.0417 -0.2001 0.172 Uiso 1 1 calc R
H12B H -0.1514 -1.0446 -0.1423 0.172 Uiso 1 1 calc R
H12C H -0.1781 -1.2262 -0.1878 0.172 Uiso 1 1 calc R
C13 C 0.1154(2) -1.3038(4) 0.04214(11) 0.0622(7) Uani 1 1 d .
C14 C 0.1421(3) -1.4896(5) 0.07921(14) 0.0819(9) Uani 1 1 d .
H14A H 0.1042 -1.5029 0.1068 0.123 Uiso 1 1 calc R
H14B H 0.2087 -1.4854 0.1036 0.123 Uiso 1 1 calc R
H14C H 0.1306 -1.5999 0.0510 0.123 Uiso 1 1 calc R
C15 C 0.32958(17) -1.0587(4) 0.00870(12) 0.0601(6) Uani 1 1 d .
H15A H 0.3405 -1.1891 0.0273 0.072 Uiso 1 1 calc R
H15B H 0.3861 -1.0207 -0.0020 0.072 Uiso 1 1 calc R
C16 C 0.3888(3) -0.9233(7) 0.11040(15) 0.1036(13) Uani 1 1 d .
H16A H 0.3707 -0.8392 0.1398 0.124 Uiso 1 1 calc R
H16B H 0.3962 -1.0559 0.1274 0.124 Uiso 1 1 calc R
C17 C 0.4757(4) -0.6563(11) 0.0939(3) 0.163(2) Uani 1 1 d .
H17A H 0.5372 -0.6207 0.0909 0.244 Uiso 1 1 calc R
H17B H 0.4638 -0.5829 0.1273 0.244 Uiso 1 1 calc R
H17C H 0.4270 -0.6269 0.0548 0.244 Uiso 1 1 calc R
C18 C 0.21295(18) -0.6925(4) -0.06703(11) 0.0553(6) Uani 1 1 d .
H18A H 0.2054 -0.5867 -0.0966 0.083 Uiso 1 1 calc R
H18B H 0.2665 -0.6655 -0.0302 0.083 Uiso 1 1 calc R
H18C H 0.1559 -0.7046 -0.0553 0.083 Uiso 1 1 calc R

loop_
_atom_site_aniso_label
_atom_site_aniso_U_11
_atom_site_aniso_U_22
_atom_site_aniso_U_33
_atom_site_aniso_U_23
_atom_site_aniso_U_13
_atom_site_aniso_U_12
S1 0.0439(4) 0.1842(12) 0.0737(5) 0.0637(6) -0.0136(3) -0.0333(5)
O1 0.0821(13) 0.0671(12) 0.0691(12) 0.0131(9) 0.0425(10) 0.0020(9)
O2 0.0507(10) 0.1008(15) 0.0433(9) 0.0041(9) -0.0011(8) -0.0226(9)
O3 0.0878(19) 0.395(7) 0.0570(14) 0.032(2) -0.0245(13) -0.073(3)
O4 0.0482(13) 0.182(3) 0.244(4) 0.144(3) 0.0081(18) 0.0090(16)
O5 0.0635(10) 0.0498(9) 0.0494(9) 0.0094(7) 0.0162(8) 0.0109(7)
O6 0.1162(19) 0.124(2) 0.0956(17) 0.0499(15) 0.0682(15) 0.0568(16)
O7 0.0540(10) 0.0992(15) 0.0456(9) -0.0133(9) -0.0009(8) 0.0070(10)
O8 0.0568(15) 0.192(3) 0.112(2) -0.048(2) -0.0090(13) -0.0010(18)
C1 0.0587(14) 0.0514(14) 0.0612(15) 0.0062(11) 0.0277(12) -0.0014(11)
C2 0.0457(12) 0.0566(14) 0.0430(11) 0.0001(10) 0.0117(10) -0.0061(10)
C3 0.0381(10) 0.0416(11) 0.0387(10) -0.0051(9) 0.0121(9) -0.0001(8)
C4 0.0369(11) 0.0547(13) 0.0361(10) -0.0004(9) 0.0057(9) -0.0020(9)
C5 0.0435(11) 0.0514(13) 0.0468(12) 0.0033(10) 0.0110(9) -0.0033(10)
C6 0.0477(12) 0.0412(12) 0.0404(11) 0.0022(9) 0.0097(9) 0.0070(9)
C7 0.0408(11) 0.0457(12) 0.0444(11) -0.0047(9) 0.0090(9) 0.0077(9)
C8 0.0355(10) 0.0423(12) 0.0437(11) -0.0066(9) 0.0078(9) 0.0008(8)
C9 0.0377(11) 0.0673(16) 0.0650(15) -0.0033(12) 0.0134(11) -0.0026(11)
C10 0.0496(14) 0.0780(19) 0.0787(18) 0.0034(15) 0.0275(13) -0.0111(13)
C11 0.0545(14) 0.0623(16) 0.0694(16) 0.0182(13) 0.0172(12) 0.0070(12)
C12 0.0540(17) 0.185(4) 0.092(2) 0.046(3) 0.0036(16) -0.039(2)
C13 0.0639(15) 0.0748(18) 0.0452(13) 0.0119(12) 0.0134(12) 0.0075(14)
C14 0.096(2) 0.082(2) 0.0638(17) 0.0265(16) 0.0205(17) 0.0067(17)
C15 0.0456(13) 0.0722(17) 0.0542(14) 0.0015(12) 0.0041(11) 0.0113(12)
C16 0.083(2) 0.147(4) 0.0561(18) -0.011(2) -0.0134(16) 0.003(2)
C17 0.121(4) 0.197(6) 0.152(5) -0.045(5) 0.016(3) -0.064(4)
C18 0.0599(14) 0.0461(13) 0.0521(13) -0.0104(11) 0.0069(11) 0.0019(11)

loop_
_atom_type_symbol
_atom_type_description
_atom_type_scat_dispersion_real
_atom_type_scat_dispersion_imag
_atom_type_scat_source
C C 0.0033 0.0016 'International Tables Vol C Tables 4.2.6.8 and 6.1.1.4'
H H 0.0000 0.0000 'International Tables Vol C Tables 4.2.6.8 and 6.1.1.4'
O O 0.0106 0.0060 'International Tables Vol C Tables 4.2.6.8 and 6.1.1.4'
S S 0.1246 0.1234 'International Tables Vol C Tables 4.2.6.8 and 6.1.1.4'

loop_
_geom_angle_atom_site_label_1
_geom_angle_atom_site_label_2
_geom_angle_atom_site_label_3
_geom_angle
O3 S1 O4 117.7(3)
O3 S1 O2 105.6(2)
O4 S1 O2 109.79(13)
O3 S1 C12 109.9(2)
O4 S1 C12 108.0(3)
O2 S1 C12 105.31(15)
C4 O2 S1 122.06(18)
C13 O5 C6 118.53(19)
C16 O7 C15 113.1(2)
C16 O8 C17 112.8(4)
O1 C1 C10 121.8(2)
O1 C1 C2 121.0(2)
C10 C1 C2 117.1(2)
C1 C2 C11 107.72(19)
C1 C2 C3 110.37(18)
C11 C2 C3 118.53(19)
C1 C2 H2 106.5
C11 C2 H2 106.5
C3 C2 H2 106.5
C4 C3 C2 112.96(17)
C4 C3 C8 111.78(16)
C2 C3 C8 115.85(17)
C4 C3 H3 105.0
C2 C3 H3 105.0
C8 C3 H3 105.0
O2 C4 C5 105.92(18)
O2 C4 C3 106.51(16)
C5 C4 C3 112.29(18)
O2 C4 H4 110.6
C5 C4 H4 110.6
C3 C4 H4 110.6
C6 C5 C4 112.46(18)
C6 C5 H5A 109.1
C4 C5 H5A 109.1
C6 C5 H5B 109.1
C4 C5 H5B 109.1
H5A C5 H5B 107.8
O5 C6 C5 107.87(18)
O5 C6 C7 106.39(16)
C5 C6 C7 112.00(18)
O5 C6 H6 110.2
C5 C6 H6 110.2
C7 C6 H6 110.2
C6 C7 C15 111.49(19)
C6 C7 C8 110.82(16)
C15 C7 C8 116.71(19)
C6 C7 H7 105.6
C15 C7 H7 105.6
C8 C7 H7 105.6
C18 C8 C9 110.11(19)
C18 C8 C7 111.47(18)
C9 C8 C7 108.18(17)
C18 C8 C3 112.99(17)
C9 C8 C3 106.87(17)
C7 C8 C3 106.99(17)
C10 C9 C8 114.2(2)
C10 C9 H9A 108.7
C8 C9 H9A 108.7
C10 C9 H9B 108.7
C8 C9 H9B 108.7
H9A C9 H9B 107.6
C1 C10 C9 113.4(2)
C1 C10 H10A 108.9
C9 C10 H10A 108.9
C1 C10 H10B 108.9
C9 C10 H10B 108.9
H10A C10 H10B 107.7
C2 C11 H11A 109.5
C2 C11 H11B 109.5
H11A C11 H11B 109.5
C2 C11 H11C 109.5
H11A C11 H11C 109.5
H11B C11 H11C 109.5
S1 C12 H12A 109.5
S1 C12 H12B 109.5
H12A C12 H12B 109.5
S1 C12 H12C 109.5
H12A C12 H12C 109.5
H12B C12 H12C 109.5
O6 C13 O5 123.1(2)
O6 C13 C14 125.2(3)
O5 C13 C14 111.7(2)
C13 C14 H14A 109.5
C13 C14 H14B 109.5
H14A C14 H14B 109.5
C13 C14 H14C 109.5
H14A C14 H14C 109.5
H14B C14 H14C 109.5
O7 C15 C7 110.83(19)
O7 C15 H15A 109.5
C7 C15 H15A 109.5
O7 C15 H15B 109.5
C7 C15 H15B 109.5
H15A C15 H15B 108.1
O8 C16 O7 114.4(3)
O8 C16 H16A 108.7
O7 C16 H16A 108.7
O8 C16 H16B 108.7
O7 C16 H16B 108.7
H16A C16 H16B 107.6
O8 C17 H17A 109.5
O8 C17 H17B 109.5
H17A C17 H17B 109.5
O8 C17 H17C 109.5
H17A C17 H17C 109.5
H17B C17 H17C 109.5
C8 C18 H18A 109.5
C8 C18 H18B 109.5
H18A C18 H18B 109.5
C8 C18 H18C 109.5
H18A C18 H18C 109.5
H18B C18 H18C 109.5

loop_
_geom_bond_atom_site_label_1
_geom_bond_atom_site_label_2
_geom_bond_distance
S1 O3 1.391(4)
S1 O4 1.420(4)
S1 O2 1.566(2)
S1 C12 1.731(3)
O1 C1 1.221(3)
O2 C4 1.476(3)
O5 C13 1.338(3)
O5 C6 1.459(3)
O6 C13 1.191(3)
O7 C16 1.396(3)
O7 C15 1.423(3)
O8 C16 1.357(5)
O8 C17 1.423(7)
C1 C10 1.493(4)
C1 C2 1.515(3)
C2 C11 1.544(4)
C2 C3 1.548(3)
C2 H2 0.9800
C3 C4 1.523(3)
C3 C8 1.561(3)
C3 H3 0.9800
C4 C5 1.521(3)
C4 H4 0.9800
C5 C6 1.518(3)
C5 H5A 0.9700
C5 H5B 0.9700
C6 C7 1.527(3)
C6 H6 0.9800
C7 C15 1.532(3)
C7 C8 1.560(3)
C7 H7 0.9800
C8 C18 1.544(3)
C8 C9 1.550(3)
C9 C10 1.530(4)
C9 H9A 0.9700
C9 H9B 0.9700
C10 H10A 0.9700
C10 H10B 0.9700
C11 H11A 0.9600
C11 H11B 0.9600
C11 H11C 0.9600
C12 H12A 0.9600
C12 H12B 0.9600
C12 H12C 0.9600
C13 C14 1.493(4)
C14 H14A 0.9600
C14 H14B 0.9600
C14 H14C 0.9600
C15 H15A 0.9700
C15 H15B 0.9700
C16 H16A 0.9700
C16 H16B 0.9700
C17 H17A 0.9600
C17 H17B 0.9600
C17 H17C 0.9600
C18 H18A 0.9600
C18 H18B 0.9600
C18 H18C 0.9600

loop_
_geom_torsion_atom_site_label_1
_geom_torsion_atom_site_label_2
_geom_torsion_atom_site_label_3
_geom_torsion_atom_site_label_4
_geom_torsion
O3 S1 O2 C4 167.0(2)
O4 S1 O2 C4 39.2(3)
C12 S1 O2 C4 -76.8(2)
O1 C1 C2 C11 -90.7(3)
C10 C1 C2 C11 86.1(3)
O1 C1 C2 C3 138.5(2)
C10 C1 C2 C3 -44.7(3)
C1 C2 C3 C4 -178.87(18)
C11 C2 C3 C4 56.3(3)
C1 C2 C3 C8 50.4(2)
C11 C2 C3 C8 -74.5(2)
S1 O2 C4 C5 108.50(19)
S1 O2 C4 C3 -131.78(17)
C2 C3 C4 O2 56.4(2)
C8 C3 C4 O2 -170.85(17)
C2 C3 C4 C5 171.88(18)
C8 C3 C4 C5 -55.3(2)
O2 C4 C5 C6 166.92(18)
C3 C4 C5 C6 51.1(2)
C13 O5 C6 C5 -85.6(2)
C13 O5 C6 C7 154.1(2)
C4 C5 C6 O5 -169.05(17)
C4 C5 C6 C7 -52.3(2)
O5 C6 C7 C15 -52.9(2)
C5 C6 C7 C15 -170.57(19)
O5 C6 C7 C8 175.25(16)
C5 C6 C7 C8 57.6(2)
C6 C7 C8 C18 64.6(2)
C15 C7 C8 C18 -64.4(2)
C6 C7 C8 C9 -174.17(18)
C15 C7 C8 C9 56.8(2)
C6 C7 C8 C3 -59.4(2)
C15 C7 C8 C3 171.58(18)
C4 C3 C8 C18 -64.6(2)
C2 C3 C8 C18 66.8(2)
C4 C3 C8 C9 174.18(19)
C2 C3 C8 C9 -54.5(2)
C4 C3 C8 C7 58.5(2)
C2 C3 C8 C7 -170.20(16)
C18 C8 C9 C10 -69.7(3)
C7 C8 C9 C10 168.3(2)
C3 C8 C9 C10 53.4(3)
O1 C1 C10 C9 -137.3(2)
C2 C1 C10 C9 45.9(3)
C8 C9 C10 C1 -50.8(3)
C6 O5 C13 O6 2.1(4)
C6 O5 C13 C14 -178.6(2)
C16 O7 C15 C7 175.4(3)
C6 C7 C15 O7 -53.1(3)
C8 C7 C15 O7 75.6(3)
C17 O8 C16 O7 69.7(5)
C15 O7 C16 O8 64.8(4)
